data_2206935
loop_
_publ_author_name
'Gui-Yun Duan'
'Ya-Wei Sun'
'Jun-Zhi Liu'
'Jian-Wu Wang'

_publ_section_title
;
 Bis(benzimidazol-2-yl)methane
;
_journal_coeditor_code CV6580
_journal_issue 10
_journal_name_full 'Acta Crystallographica Section E'
_journal_page_first o3476
_journal_page_last o3477
_journal_paper_doi 10.1107/S1600536805030229
_journal_volume 61
_journal_year 2005
_chemical_formula_iupac 'C15 H12 N4'
_chemical_formula_moiety 'C15 H12 N4'
_chemical_formula_sum 'C15 H12 N4'
_chemical_formula_weight 248.29
_chemical_name_systematic
;
 Bis(benzimidazol-2-yl)methane
;
_space_group_IT_number 88
_symmetry_cell_setting tetragonal
_symmetry_space_group_name_Hall '-I 4ad'
_symmetry_space_group_name_H-M 'I 41/a :2'
_atom_sites_solution_hydrogens geom
_atom_sites_solution_primary direct
_atom_sites_solution_secondary difmap
_audit_creation_method SHELXL97
_cell_angle_alpha 90.00
_cell_angle_beta 90.00
_cell_angle_gamma 90.00
_cell_formula_units_Z 16
_cell_length_a 18.296(4)
_cell_length_b 18.296(4)
_cell_length_c 15.728(3)
_cell_measurement_reflns_used 4441
_cell_measurement_temperature 298(2)
_cell_measurement_theta_max 25.832
_cell_measurement_theta_min 2.225
_cell_volume 5264.8(19)
_computing_cell_refinement 'SAINT (Bruker, 1999)'
_computing_data_collection 'SMART (Bruker, 1998)'
_computing_data_reduction SAINT
_computing_molecular_graphics 'SHELXTL (Bruker, 1999)'
_computing_publication_material SHELXTL
_computing_structure_refinement 'SHELXL97 (Sheldrick, 1997)'
_computing_structure_solution 'SHELXS97 (Sheldrick, 1997)'
_diffrn_ambient_temperature 298(2)
_diffrn_measured_fraction_theta_full 0.987
_diffrn_measured_fraction_theta_max 0.987
_diffrn_measurement_device_type 'Bruker SMART CCD area-detector'
_diffrn_measurement_method '\f and \w'
_diffrn_radiation_monochromator graphite
_diffrn_radiation_source 'fine-focus sealed tube'
_diffrn_radiation_type MoK\a
_diffrn_radiation_wavelength 0.71073
_diffrn_reflns_av_R_equivalents 0.0353
_diffrn_reflns_av_sigmaI/netI 0.0244
_diffrn_reflns_limit_h_max 21
_diffrn_reflns_limit_h_min -15
_diffrn_reflns_limit_k_max 21
_diffrn_reflns_limit_k_min -17
_diffrn_reflns_limit_l_max 18
_diffrn_reflns_limit_l_min -18
_diffrn_reflns_number 10662
_diffrn_reflns_theta_full 25.05
_diffrn_reflns_theta_max 25.05
_diffrn_reflns_theta_min 2.81
_diffrn_standards_number 0
_exptl_absorpt_coefficient_mu 0.079
_exptl_absorpt_correction_T_max 0.9791
_exptl_absorpt_correction_T_min 0.9500
_exptl_absorpt_correction_type multi-scan
_exptl_absorpt_process_details '(SADABS; Sheldrick, 1996)'
_exptl_crystal_colour orange
_exptl_crystal_density_diffrn 1.253
_exptl_crystal_density_method 'not measured'
_exptl_crystal_description block
_exptl_crystal_F_000 2080
_exptl_crystal_size_max 0.40
_exptl_crystal_size_mid 0.31
_exptl_crystal_size_min 0.27
_refine_diff_density_max 0.201
_refine_diff_density_min -0.157
_refine_ls_extinction_method none
_refine_ls_goodness_of_fit_ref 1.000
_refine_ls_hydrogen_treatment constr
_refine_ls_matrix_type full
_refine_ls_number_parameters 172
_refine_ls_number_reflns 2307
_refine_ls_number_restraints 0
_refine_ls_restrained_S_all 1.000
_refine_ls_R_factor_all 0.0555
_refine_ls_R_factor_gt 0.0416
_refine_ls_shift/su_max 0.000
_refine_ls_shift/su_mean 0.000
_refine_ls_structure_factor_coef Fsqd
_refine_ls_weighting_details 'calc w = 1/[\s^2^(Fo^2^)+(0.075P)^2^+1.5659P] where P=(Fo^2^+2Fc^2^)/3'
_refine_ls_weighting_scheme calc
_refine_ls_wR_factor_gt 0.1159
_refine_ls_wR_factor_ref 0.1303
_reflns_number_gt 1798
_reflns_number_total 2307
_reflns_threshold_expression I>2\s(I)
_cod_data_source_file cv6580.cif
_cod_data_source_block I
_cod_depositor_comments
;
The following automatic conversions were performed:
'_symmetry_cell_setting' value 'Tetragonal' changed to 'tetragonal'
according to '/home/saulius/struct/CIF-dictionaries/cif_core.dic'
dictionary named 'cif_core.dic' version 2.4.1 from 2010-06-29.

Automatic conversion script
Id: cif_fix_enum 1527 2010-12-29 10:47:43Z saulius 

The following automatic conversions were performed:

'_symmetry_cell_setting' value 'Tetragonal' changed to 'tetragonal'
according to /home/saulius/struct/CIF-dictionaries/cif_core.dic
dictionary named 'cif_core.dic' version 2.4.1 from 2010-06-29.

Automatic conversion script
Id: cif_fix_values 1715 2011-07-08 13:25:40Z adriana 
;
_cod_original_cell_volume 5264.6(18)
_cod_original_sg_symbol_H-M I41/a
_cod_database_code 2206935
_cod_database_fobs_code 2206935

loop_
_symmetry_equiv_pos_as_xyz
'x, y, z'
'-x+1/2, -y, z+1/2'
'-y+3/4, x+1/4, z+1/4'
'y+3/4, -x+3/4, z+3/4'
'x+1/2, y+1/2, z+1/2'
'-x+1, -y+1/2, z+1'
'-y+5/4, x+3/4, z+3/4'
'y+5/4, -x+5/4, z+5/4'
'-x, -y, -z'
'x-1/2, y, -z-1/2'
'y-3/4, -x-1/4, -z-1/4'
'-y-3/4, x-3/4, -z-3/4'
'-x+1/2, -y+1/2, -z+1/2'
'x, y+1/2, -z'
'y-1/4, -x+1/4, -z+1/4'
'-y-1/4, x-1/4, -z-1/4'

loop_
_atom_site_label
_atom_site_fract_x
_atom_site_fract_y
_atom_site_fract_z
_atom_site_U_iso_or_equiv
_atom_site_adp_type
_atom_site_calc_flag
_atom_site_refinement_flags
_atom_site_occupancy
_atom_site_type_symbol
N1 0.57166(10) 0.30536(8) 0.09757(10) 0.0708(5) Uani d . 1 N
N2 0.58129(8) 0.42431(7) 0.11565(8) 0.0560(4) Uani d . 1 N
H2A 0.5790 0.4704 0.1049 0.067 Uiso calc R 1 H
N3 0.41074(8) 0.42962(7) -0.06625(8) 0.0578(4) Uani d . 1 N
N4 0.41095(8) 0.32348(7) 0.00088(8) 0.0563(4) Uani d . 1 N
H4A 0.4271 0.2856 0.0273 0.068 Uiso calc R 1 H
C1 0.60520(9) 0.39271(9) 0.18957(11) 0.0563(4) Uani d . 1 C
C2 0.63143(12) 0.42248(11) 0.26529(12) 0.0767(6) Uani d . 1 C
H2 0.6354 0.4727 0.2728 0.092 Uiso calc R 1 H
C3 0.65094(15) 0.37490(13) 0.32774(14) 0.0954(8) Uani d . 1 C
H3 0.6693 0.3931 0.3786 0.114 Uiso calc R 1 H
C4 0.64421(17) 0.30066(14) 0.31753(17) 0.1144(10) Uani d . 1 C
H4 0.6575 0.2699 0.3620 0.137 Uiso calc R 1 H
C5 0.61850(17) 0.27091(12) 0.24371(17) 0.1101(10) Uani d . 1 C
H5 0.6142 0.2206 0.2372 0.132 Uiso calc R 1 H
C6 0.59899(11) 0.31847(10) 0.17871(12) 0.0669(5) Uani d . 1 C
C7 0.56216(9) 0.37014(8) 0.06352(10) 0.0514(4) Uani d . 1 C
C8 0.53220(10) 0.38310(11) -0.02331(10) 0.0635(5) Uani d . 1 C
H8A 0.5526 0.3470 -0.0617 0.076 Uiso calc R 1 H
H8B 0.5481 0.4309 -0.0427 0.076 Uiso calc R 1 H
C9 0.45082(9) 0.37953(8) -0.02848(9) 0.0511(4) Uani d . 1 C
C10 0.33919(10) 0.40476(9) -0.06135(10) 0.0557(4) Uani d . 1 C
C11 0.27477(12) 0.43470(11) -0.09232(13) 0.0752(6) Uani d . 1 C
H11 0.2745 0.4795 -0.1203 0.090 Uiso calc R 1 H
C12 0.21142(12) 0.39574(13) -0.08007(14) 0.0813(6) Uani d . 1 C
H12 0.1675 0.4146 -0.1000 0.098 Uiso calc R 1 H
C13 0.21165(12) 0.32914(13) -0.03878(14) 0.0782(6) Uani d . 1 C
H13 0.1679 0.3040 -0.0321 0.094 Uiso calc R 1 H
C14 0.27489(11) 0.29906(11) -0.00732(12) 0.0699(5) Uani d . 1 C
H14 0.2748 0.2544 0.0208 0.084 Uiso calc R 1 H
C15 0.33900(9) 0.33830(9) -0.01940(9) 0.0538(4) Uani d . 1 C

loop_
_atom_site_aniso_label
_atom_site_aniso_U_11
_atom_site_aniso_U_22
_atom_site_aniso_U_33
_atom_site_aniso_U_12
_atom_site_aniso_U_13
_atom_site_aniso_U_23
N1 0.1020(12) 0.0503(8) 0.0599(9) 0.0033(8) -0.0166(8) -0.0050(7)
N2 0.0746(9) 0.0432(7) 0.0503(8) -0.0022(6) -0.0062(6) 0.0046(6)
N3 0.0764(10) 0.0527(8) 0.0442(7) -0.0072(7) -0.0072(6) 0.0067(6)
N4 0.0748(9) 0.0468(7) 0.0472(8) 0.0037(6) 0.0050(6) 0.0072(6)
C1 0.0640(10) 0.0522(9) 0.0527(10) -0.0008(7) -0.0092(8) 0.0029(7)
C2 0.0981(15) 0.0647(11) 0.0672(12) -0.0069(10) -0.0244(11) -0.0038(9)
C3 0.126(2) 0.0895(16) 0.0703(14) -0.0084(14) -0.0436(13) 0.0050(11)
C4 0.172(3) 0.0834(16) 0.0881(17) -0.0068(16) -0.0636(18) 0.0252(13)
C5 0.173(3) 0.0557(12) 0.1017(19) -0.0041(13) -0.0560(18) 0.0158(12)
C6 0.0873(13) 0.0515(10) 0.0618(11) 0.0012(8) -0.0199(9) 0.0017(8)
C7 0.0573(9) 0.0510(9) 0.0460(9) 0.0001(7) 0.0037(7) -0.0005(7)
C8 0.0739(11) 0.0769(12) 0.0398(9) -0.0046(9) 0.0032(8) 0.0018(8)
C9 0.0706(10) 0.0504(9) 0.0324(7) -0.0023(7) 0.0006(7) -0.0002(6)
C10 0.0725(11) 0.0548(9) 0.0397(8) -0.0040(8) -0.0025(7) -0.0037(7)
C11 0.0876(14) 0.0743(12) 0.0639(12) 0.0041(10) -0.0142(10) 0.0057(9)
C12 0.0713(13) 0.1036(17) 0.0690(13) 0.0044(11) -0.0093(10) -0.0094(12)
C13 0.0715(13) 0.0945(15) 0.0686(13) -0.0101(11) 0.0116(10) -0.0168(11)
C14 0.0827(13) 0.0652(11) 0.0618(11) -0.0112(9) 0.0167(10) -0.0051(9)
C15 0.0702(11) 0.0519(9) 0.0393(8) -0.0007(8) 0.0067(7) -0.0075(7)

loop_
_atom_type_symbol
_atom_type_description
_atom_type_scat_dispersion_real
_atom_type_scat_dispersion_imag
_atom_type_scat_source
C C 0.0033 0.0016 'International Tables Vol C Tables 4.2.6.8 and 6.1.1.4'
H H 0.0000 0.0000 'International Tables Vol C Tables 4.2.6.8 and 6.1.1.4'
N N 0.0061 0.0033 'International Tables Vol C Tables 4.2.6.8 and 6.1.1.4'

loop_
_geom_angle_atom_site_label_1
_geom_angle_atom_site_label_2
_geom_angle_atom_site_label_3
_geom_angle
_geom_angle_publ_flag
C7 N1 C6 105.43(14) yes
C7 N2 C1 106.98(13) yes
C7 N2 H2A 126.5 ?
C1 N2 H2A 126.5 ?
C9 N3 C10 105.81(13) yes
C9 N4 C15 106.79(13) yes
C9 N4 H4A 126.6 ?
C15 N4 H4A 126.6 ?
N2 C1 C6 106.58(14) ?
N2 C1 C2 132.04(16) ?
C6 C1 C2 121.38(16) ?
C3 C2 C1 117.20(19) ?
C3 C2 H2 121.4 ?
C1 C2 H2 121.4 ?
C2 C3 C4 121.7(2) ?
C2 C3 H3 119.2 ?
C4 C3 H3 119.2 ?
C5 C4 C3 121.6(2) ?
C5 C4 H4 119.2 ?
C3 C4 H4 119.2 ?
C4 C5 C6 117.7(2) ?
C4 C5 H5 121.2 ?
C6 C5 H5 121.2 ?
C1 C6 C5 120.44(18) ?
C1 C6 N1 108.32(14) ?
C5 C6 N1 131.25(18) ?
N1 C7 N2 112.69(14) ?
N1 C7 C8 124.49(15) ?
N2 C7 C8 122.81(15) ?
C7 C8 C9 114.19(14) yes
C7 C8 H8A 108.7 ?
C9 C8 H8A 108.7 ?
C7 C8 H8B 108.7 ?
C9 C8 H8B 108.7 ?
H8A C8 H8B 107.6 ?
N3 C9 N4 112.65(15) ?
N3 C9 C8 123.38(14) ?
N4 C9 C8 123.89(15) ?
C15 C10 C11 120.81(17) ?
C15 C10 N3 108.47(14) ?
C11 C10 N3 130.70(16) ?
C12 C11 C10 117.53(19) ?
C12 C11 H11 121.2 ?
C10 C11 H11 121.2 ?
C11 C12 C13 121.4(2) ?
C11 C12 H12 119.3 ?
C13 C12 H12 119.3 ?
C14 C13 C12 121.72(19) ?
C14 C13 H13 119.1 ?
C12 C13 H13 119.1 ?
C13 C14 C15 117.08(19) ?
C13 C14 H14 121.5 ?
C15 C14 H14 121.5 ?
N4 C15 C10 106.27(14) ?
N4 C15 C14 132.23(17) ?
C10 C15 C14 121.46(17) ?

loop_
_geom_bond_atom_site_label_1
_geom_bond_atom_site_label_2
_geom_bond_distance
_geom_bond_publ_flag
N1 C7 1.312(2) yes
N1 C6 1.391(2) yes
N2 C7 1.333(2) yes
N2 C1 1.370(2) yes
N2 H2A 0.8600 ?
N3 C9 1.315(2) yes
N3 C10 1.388(2) yes
N4 C9 1.340(2) yes
N4 C15 1.381(2) yes
N4 H4A 0.8600 ?
C1 C6 1.374(2) ?
C1 C2 1.395(2) ?
C2 C3 1.360(3) ?
C2 H2 0.9300 ?
C3 C4 1.373(3) ?
C3 H3 0.9300 ?
C4 C5 1.366(4) ?
C4 H4 0.9300 ?
C5 C6 1.389(3) ?
C5 H5 0.9300 ?
C7 C8 1.491(2) yes
C8 C9 1.493(2) yes
C8 H8A 0.9700 ?
C8 H8B 0.9700 ?
C10 C15 1.384(2) ?
C10 C11 1.388(3) ?
C11 C12 1.374(3) ?
C11 H11 0.9300 ?
C12 C13 1.381(3) ?
C12 H12 0.9300 ?
C13 C14 1.373(3) ?
C13 H13 0.9300 ?
C14 C15 1.388(2) ?
C14 H14 0.9300 ?

loop_
_geom_hbond_atom_site_label_D
_geom_hbond_atom_site_label_H
_geom_hbond_atom_site_label_A
_geom_hbond_site_symmetry_A
_geom_hbond_distance_DH
_geom_hbond_distance_HA
_geom_hbond_distance_DA
_geom_hbond_angle_DHA
N2 H2A N3 9_665 0.86 1.94 2.7869(18) 169
N4 H4A N1 6_554 0.86 2.00 2.823(2) 160

loop_
_geom_torsion_atom_site_label_1
_geom_torsion_atom_site_label_2
_geom_torsion_atom_site_label_3
_geom_torsion_atom_site_label_4
_geom_torsion
C7 N2 C1 C6 -0.26(19)
C7 N2 C1 C2 -179.9(2)
N2 C1 C2 C3 179.9(2)
C6 C1 C2 C3 0.3(3)
C1 C2 C3 C4 -1.0(4)
C2 C3 C4 C5 0.9(5)
C3 C4 C5 C6 -0.2(5)
N2 C1 C6 C5 -179.3(2)
C2 C1 C6 C5 0.4(3)
N2 C1 C6 N1 0.4(2)
C2 C1 C6 N1 -179.91(18)
C4 C5 C6 C1 -0.4(4)
C4 C5 C6 N1 179.9(3)
C7 N1 C6 C1 -0.4(2)
C7 N1 C6 C5 179.3(3)
C6 N1 C7 N2 0.2(2)
C6 N1 C7 C8 -178.84(16)
C1 N2 C7 N1 0.0(2)
C1 N2 C7 C8 179.10(15)
N1 C7 C8 C9 81.0(2)
N2 C7 C8 C9 -97.94(19)
C10 N3 C9 N4 0.06(17)
C10 N3 C9 C8 176.91(14)
C15 N4 C9 N3 -0.03(17)
C15 N4 C9 C8 -176.87(14)
C7 C8 C9 N3 131.44(16)
C7 C8 C9 N4 -52.1(2)
C9 N3 C10 C15 -0.06(17)
C9 N3 C10 C11 -178.29(18)
C15 C10 C11 C12 -0.3(3)
N3 C10 C11 C12 177.74(17)
C10 C11 C12 C13 -0.2(3)
C11 C12 C13 C14 0.7(3)
C12 C13 C14 C15 -0.5(3)
C9 N4 C15 C10 -0.01(16)
C9 N4 C15 C14 177.71(17)
C11 C10 C15 N4 178.48(15)
N3 C10 C15 N4 0.04(17)
C11 C10 C15 C14 0.5(2)
N3 C10 C15 C14 -177.98(14)
C13 C14 C15 N4 -177.49(17)
C13 C14 C15 C10 -0.1(2)

loop_
_cod_related_entry_id
_cod_related_entry_database
_cod_related_entry_code
1 ChemSpider 229071
